data_4320812
loop_
_publ_author_name
'Michael Brorson'
'Alan Hazell'
'Claus J. H. Jacobsen'
'Iver Schmidt'
'J\/orgen Villadsen'

_publ_contact_author
;
Michael Brorson
Haldor Tops\/oe Research Laboratories
Nym\/ollevej 55
DK-2800 Lyngby
Denmark
;
_publ_section_title
;
 Preparation and Crystal Structures of Formato Complexes of the
 [M^IV^~3~O~4~]^4+^ and [M^IV^~3~S~4~]^4+^ (M = Mo,W) Clusters. Convenient
 Precursors to the Corresponding Aqua Complexes
;
_journal_name_full 'Inorganic Chemistry'
_journal_page_first 1346
_journal_page_last 1350
_journal_paper_doi 10.1021/ic9906656
_journal_volume 39
_journal_year 2000
_chemical_formula_structural K6[W3S4(HCO2)9]HCO2.2.27H2O.0.73CH3OH
_chemical_formula_sum 'C10.73 H17.46 K6 O23 S4 W3'
_chemical_formula_weight 1428.920
_chemical_name_systematic ?
_space_group_IT_number 12
_symmetry_cell_setting monoclinic
_symmetry_space_group_name_Hall '-C 2y'
_symmetry_space_group_name_H-M 'C 1 2/m 1'
_atom_type_scat_source IntTabIV
_cell_angle_alpha 90
_cell_angle_beta 118.94(2)
_cell_angle_gamma 90
_cell_formula_units_Z 4
_cell_length_a 19.605(6)
_cell_length_b 14.458(7)
_cell_length_c 13.627(5)
_cell_measurement_radiation 'Mo K\a'
_cell_measurement_reflns_used 30
_cell_measurement_temperature 294
_cell_measurement_theta_max 14.4
_cell_measurement_theta_min 10.1
_cell_measurement_wavelength 0.71073
_cell_volume 3380(2)
_computing_cell_refinement MAD
_computing_data_collection 'MAD (Allibon, 1995)'
_computing_data_reduction 'KRYSTAL (Hazell, 1995)'
_computing_molecular_graphics
;                                  
      ORTEP-III (Burnett & Johnson, 1996), KRYSTAL                    
;
_computing_publication_material KRYSTAL
_computing_structure_refinement 'modified ORFLS(1962), KRYSTAL'
_computing_structure_solution
;                                  
      SIR92 (Altomare et al., 1994) KRYSTAL                           
;
_diffrn_ambient_temperature 294
_diffrn_measurement_device 'Huber four-circle diffractometer'
_diffrn_measurement_method \q/2\q
_diffrn_radiation_monochromator graphite
_diffrn_radiation_source 'x-ray tube'
_diffrn_radiation_type 'Ag K\a'
_diffrn_radiation_wavelength 0.56087
_diffrn_reflns_av_R_equivalents 0.046
_diffrn_reflns_limit_h_max 23
_diffrn_reflns_limit_h_min -26
_diffrn_reflns_limit_k_max 19
_diffrn_reflns_limit_k_min 0
_diffrn_reflns_limit_l_max 18
_diffrn_reflns_limit_l_min 0
_diffrn_reflns_number 4989
_diffrn_reflns_reduction_process 4794
_diffrn_reflns_theta_max 22.5
_diffrn_reflns_theta_min 1.3
_diffrn_standards_decay_% 8
_diffrn_standards_interval_count 50
_diffrn_standards_number 2
_exptl_absorpt_coefficient_mu 6.121
_exptl_absorpt_correction_T_max 0.513
_exptl_absorpt_correction_T_min 0.326
_exptl_absorpt_correction_type integration,DATAP,KRYSTAL(Hazell,1995)
_exptl_crystal_colour red
_exptl_crystal_density_diffrn 2.807
_exptl_crystal_density_meas ?
_exptl_crystal_density_method 'not measured'
_exptl_crystal_description needle
_exptl_crystal_F_000 2663.360
_exptl_crystal_size_max 0.54
_exptl_crystal_size_mid 0.16
_exptl_crystal_size_min 0.14
_refine_diff_density_max 0.9(2)
_refine_diff_density_min -1.9(2)
_refine_ls_extinction_method none
_refine_ls_goodness_of_fit_obs 1.224
_refine_ls_hydrogen_treatment constr
_refine_ls_matrix_type full
_refine_ls_number_constraints 2
_refine_ls_number_parameters 234
_refine_ls_number_reflns 2656
_refine_ls_number_restraints 0
_refine_ls_R_factor_obs 0.046
_refine_ls_shift/esd_max 0.037
_refine_ls_shift/esd_mean 0.003
_refine_ls_structure_factor_coef F
_refine_ls_weighting_details 'w = 1/{[\s~cs~(F^2^)+1.03F^2^]^1/2^-|F|}^2^'
_refine_ls_weighting_scheme calc
_refine_ls_wR_factor_obs 0.055
_reflns_number_observed 2656
_reflns_number_total 4664
_reflns_observed_criterion I>3\s(I)
_cod_data_source_file ic9906656_1.cif
_cod_data_source_block compound(2)
_cod_depositor_comments
;
The following automatic conversions were performed:

'_exptl_crystal_density_meas' value 'not measured' was changed to '?'
- the value is perceived as not measured.

Automatic conversion script
Id: cif_fix_values 3008 2015-01-20 13:52:24Z robertas 

The following automatic conversions were performed:

'_refine_ls_weighting_scheme' value '
1/{[\s~cs~(F^2^)+1.03F^2^]^1/2^-|F|}^2^' was changed to 'calc'. New
tag '_refine_ls_weighting_details' was created. The value of the new
tag was set to 'w = 1/{[\s~cs~(F^2^)+1.03F^2^]^1/2^-|F|}^2^'.

Automatic conversion script
Id: cif_fix_values 3143 2015-03-26 13:38:13Z robertas 

The following automatic conversions were performed:

'_refine_ls_hydrogen_treatment' value 'constrained' was replaced with
the value 'constr' as specified in the replacement file
'src/cod-tools/trunk/data/replacement-values/replacement_values.lst'.

'_atom_site_thermal_displace_type' value 'Uij' was replaced with the
value 'Uani' as specified in the replacement file
'src/cod-tools/trunk/data/replacement-values/replacement_values.lst'
(29 times).

Automatic conversion script
Id: cif_fix_values 5376 2017-05-30 11:51:03Z andrius 
;
_cod_original_cell_volume 3381(2)
_cod_original_sg_symbol_Hall '-C 2y '
_cod_database_code 4320812

loop_
_symmetry_equiv_pos_as_xyz
+x,+y,+z
+x,-y,+z
-x,-y,-z
-x,+y,-z
1/2+x,1/2+y,+z
1/2+x,1/2-y,+z
1/2-x,1/2-y,-z
1/2-x,1/2+y,-z

loop_
_atom_site_aniso_label
_atom_site_aniso_U_11
_atom_site_aniso_U_22
_atom_site_aniso_U_33
_atom_site_aniso_U_12
_atom_site_aniso_U_13
_atom_site_aniso_U_23
W1 0.0236(4) 0.0268(4) 0.0227(4) 0.0000 0.0099(3) 0.0000
W2 0.0258(3) 0.0240(3) 0.0257(3) -0.0006(2) 0.0132(2) -0.0023(3)
S3 0.025(2) 0.024(2) 0.029(2) 0.000 0.015(2) 0.000
S4 0.026(3) 0.031(3) 0.030(2) 0.000 0.011(2) 0.000
S5 0.032(2) 0.028(2) 0.031(2) 0.002(2) 0.017(2) 0.004(2)
O1 0.029(8) 0.042(9) 0.044(9) 0.000 0.016(7) 0.000
C2 0.048(14) 0.027(12) 0.045(13) 0.000 0.021(12) 0.000
O3 0.056(10) 0.047(10) 0.029(8) 0.000 0.020(8) 0.000
O4 0.028(5) 0.043(6) 0.042(5) -0.001(5) 0.019(5) 0.005(5)
C5 0.056(11) 0.033(9) 0.060(10) 0.019(8) 0.030(9) 0.030(8)
O6 0.052(7) 0.049(8) 0.057(7) 0.023(6) 0.014(6) 0.013(6)
O7 0.041(6) 0.051(7) 0.026(5) -0.006(5) 0.016(5) -0.009(5)
C8 0.050(9) 0.017(7) 0.035(8) -0.002(6) 0.019(7) 0.001(6)
O9 0.080(9) 0.062(8) 0.031(6) -0.004(7) 0.029(6) -0.005(6)
O10 0.037(6) 0.036(6) 0.042(6) -0.002(5) 0.024(5) -0.003(5)
C11 0.027(7) 0.036(8) 0.037(8) 0.006(7) 0.018(6) 0.004(7)
O12 0.041(6) 0.042(7) 0.053(7) -0.019(6) 0.021(6) -0.017(6)
O13 0.034(6) 0.039(6) 0.045(6) 0.007(5) 0.019(5) 0.006(5)
C14 0.046(9) 0.031(8) 0.043(8) 0.008(7) 0.024(8) 0.009(7)
O15 0.056(7) 0.043(7) 0.056(7) 0.020(6) 0.024(6) 0.000(6)
O16 0.072(13) 0.040(10) 0.043(10) 0.000 0.016(10) 0.000
C17 0.053(15) 0.030(13) 0.051(15) 0.000 0.009(13) 0.000
O18 0.074(14) 0.057(12) 0.111(17) 0.000 0.063(14) 0.000
K1 0.067(4) 0.038(3) 0.060(3) 0.000 0.044(3) 0.000
K2 0.049(2) 0.059(3) 0.060(2) -0.004(2) 0.032(2) -0.006(2)
K3 0.055(2) 0.046(2) 0.048(2) 0.012(2) 0.020(2) -0.008(2)
K4 0.028(4) 0.041(6) 0.035(5) 0.000 0.008(4) 0.000
K5 0.029(6) 0.047(6) 0.058(8) 0.000 0.020(7) 0.000
O19 0.079(16) 0.160(25) 0.076(15) 0.000 0.037(14) 0.000

loop_
_atom_site_label
_atom_site_fract_x
_atom_site_fract_y
_atom_site_fract_z
_atom_site_U_iso_or_equiv
_atom_site_thermal_displace_type
_atom_site_occupancy
W1 0.21784(5) 0.00000 0.06604(6) 0.0249(5) Uani 0.50
W2 0.30898(3) 0.09525(4) 0.26047(5) 0.0248(3) Uani 1.00
S1 0.2027(3) 0.0000 0.2268(4) 0.026(3) Uani 0.50
S2 0.4179(3) 0.0000 0.3335(4) 0.030(3) Uani 0.50
S3 0.3026(2) 0.1195(2) 0.0890(3) 0.030(2) Uani 1.00
O1 0.1843(8) 0.0000 -0.1090(12) 0.039(11) Uani 0.50
C2 0.2257(14) 0.0000 -0.1562(19) 0.041(17) Uani 0.50
O3 0.2005(9) 0.0000 -0.2597(12) 0.044(12) Uani 0.50
O4 0.1203(5) 0.0904(7) 0.0024(8) 0.037(7) Uani 1.00
C5 0.0985(10) 0.1578(11) -0.0631(15) 0.049(13) Uani 1.00
O6 0.0363(7) 0.1971(8) -0.1016(10) 0.058(10) Uani 1.00
O7 0.3171(6) 0.1143(8) 0.4216(8) 0.039(7) Uani 1.00
C8 0.3741(9) 0.1122(9) 0.5174(12) 0.034(10) Uani 1.00
O9 0.3716(7) 0.1257(9) 0.6046(9) 0.057(10) Uani 1.00
O10 0.3884(6) 0.2098(7) 0.3222(8) 0.036(7) Uani 1.00
C11 0.4536(8) 0.2222(10) 0.3227(12) 0.032(10) Uani 1.00
O12 0.4987(6) 0.2846(7) 0.3708(9) 0.046(8) Uani 1.00
O13 0.2288(6) 0.2035(7) 0.2371(8) 0.040(8) Uani 1.00
C14 0.2096(9) 0.2753(11) 0.1785(13) 0.039(11) Uani 1.00
O15 0.1594(7) 0.3315(8) 0.1717(9) 0.053(9) Uani 1.00
O16 0.0111(10) 0.0000 0.4036(14) 0.057(15) Uani 0.50
C17 0.0073(16) 0.0000 0.3110(22) 0.051(19) Uani 0.50
O18 0.0656(12) 0.0000 0.2932(19) 0.073(19) Uani 0.50
K1 0.1624(4) 0.5000 0.2779(5) 0.050(4) Uani 0.50
K2 0.1057(2) 0.1961(3) 0.2881(3) 0.054(3) Uani 1.00
K3 0.1013(2) 0.1204(3) 0.5722(3) 0.052(3) Uani 1.00
K4 0.0000 0.3463(7) 0.0000 0.038(6) Uani 0.25
K5 -0.0107(7) 0.0000 -0.0364(8) 0.045(9) Uani 0.25
O19 0.4943(13) 0.0000 0.1313(19) 0.105(23) Uani 0.50
O20 0.7899(13) 0.1889(16) 0.4711(19) 0.079(8) Uiso 0.64(2)
C18 0.7987(33) 0.0000 0.5211(48) 0.106(19) Uiso 0.36
O21 0.8036(21) 0.0771(26) 0.5180(31) 0.063(11) Uiso 0.36
H2 0.2806 0.0000 -0.1093 0.049 Uiso 0.50
H5 0.1346 0.1806 -0.0850 0.058 Uiso 1.00
H8 0.4236 0.0990 0.5238 0.041 Uiso 1.00
H11 0.4673 0.1793 0.2823 0.038 Uiso 1.00
H14 0.2352 0.2878 0.1360 0.046 Uiso 1.00
H17 -0.0432 0.0000 0.2473 0.062 Uiso 0.50

loop_
_geom_angle_atom_site_label_1
_geom_angle_atom_site_label_2
_geom_angle_atom_site_label_3
_geom_angle
_geom_angle_site_symmetry_1
_geom_angle_site_symmetry_2
_geom_angle_site_symmetry_3
O4 W1 O4 76.0(5) . . 2_555
O1 W1 O4 79.4(4) . . .
S3 W1 O4 92.4(3) . . .
S3 W1 O4 164.1(3) 2_555 . .
S1 W1 O4 83.4(3) . . .
W2 W1 O4 97.0(3) . . .
W2 W1 O4 137.7(3) 2_555 . .
O1 W1 O4 79.4(4) . . 2_555
S3 W1 O4 164.1(3) . . 2_555
S3 W1 O4 92.4(3) 2_555 . 2_555
S1 W1 O4 83.4(3) . . 2_555
W2 W1 O4 137.7(3) . . 2_555
W2 W1 O4 97.0(3) 2_555 . 2_555
S3 W1 O1 87.9(3) . . .
S3 W1 O1 87.9(3) 2_555 . .
S1 W1 O1 158.1(4) . . .
W2 W1 O1 141.2(2) . . .
W2 W1 O1 141.2(2) 2_555 . .
S3 W1 S3 96.8(2) . . 2_555
S1 W1 S3 106.3(1) . . .
W2 W1 S3 53.44(9) . . .
W2 W1 S3 98.90(9) 2_555 . .
S1 W1 S3 106.3(1) . . 2_555
W2 W1 S3 98.90(10) . . 2_555
W2 W1 S3 53.44(9) 2_555 . 2_555
W2 W1 S1 54.31(9) . . .
W2 W1 S1 54.31(9) 2_555 . .
W2 W1 W2 60.25(4) . . 2_555
O7 W2 O13 75.1(4) . . .
O10 W2 O13 80.5(4) . . .
S3 W2 O13 93.6(3) . . .
S2 W2 O13 163.5(3) . . .
S1 W2 O13 83.2(3) . . .
W1 W2 O13 97.8(3) . . .
W2 W2 O13 137.3(3) 2_555 . .
O7 W2 O10 79.6(4) . . .
S3 W2 O7 163.8(3) . . .
S2 W2 O7 92.3(3) . . .
S1 W2 O7 84.0(3) . . .
W1 W2 O7 138.2(3) . . .
W2 W2 O7 97.4(3) 2_555 . .
S3 W2 O10 87.3(3) . . .
S2 W2 O10 87.0(3) . . .
S1 W2 O10 159.2(3) . . .
W1 W2 O10 140.9(3) . . .
W2 W2 O10 140.5(3) 2_555 . .
S2 W2 S3 96.5(2) . . .
S1 W2 S3 106.4(1) . . .
W1 W2 S3 53.6(1) . . .
W2 W2 S3 98.74(9) 2_555 . .
S1 W2 S2 106.3(1) . . .
W1 W2 S2 98.7(1) . . .
W2 W2 S2 53.61(8) 2_555 . .
W1 W2 S1 54.3(1) . . .
W2 W2 S1 54.14(7) 2_555 . .
W1 W2 W2 59.87(2) . . 2_555
W1 S1 W2 71.4(1) . . .
W1 S1 W2 71.4(1) . . 2_555
W2 S1 W2 71.7(1) . . 2_555
W2 S2 W2 72.8(2) . . 2_555
W1 S3 W2 72.9(1) . . .
W1 O1 C2 130.0(15) . . .
W1 O4 C5 134.5(10) . . .
W2 O7 C8 131.2(10) . . .
W2 O10 C11 129.7(9) . . .
W2 O13 C14 132.6(10) . . .
O3 C2 H2 117.4(23) . . .
O1 C2 H2 117.4(22) . . .
O1 C2 O3 125.3(22) . . .
O6 C5 H5 116.5(15) . . .
O4 C5 H5 116.5(15) . . .
O4 C5 O6 126.9(16) . . .
O9 C8 H8 117.4(15) . . .
O7 C8 H8 117.4(14) . . .
O7 C8 O9 125.2(15) . . .
O12 C11 H11 117.7(13) . . .
O10 C11 H11 117.7(14) . . .
O10 C11 O12 124.6(13) . . .
O15 C14 H14 117.5(15) . . .
O13 C14 H14 117.5(15) . . .
O13 C14 O15 124.9(14) . . .
O16 C17 H17 117.3(29) . . .
O18 C17 H17 117.3(29) . . .
O16 C17 O18 125.4(26) . . .
O21 C18 O21 167(8) . . 2_555

loop_
_geom_bond_atom_site_label_1
_geom_bond_atom_site_label_2
_geom_bond_distance
_geom_bond_site_symmetry_1
_geom_bond_site_symmetry_2
W1 O4 2.124(10) . .
W1 O4 2.124(10) . 2_555
W1 O1 2.146(15) . .
W1 S3 2.311(4) . .
W1 S3 2.311(4) . 2_555
W1 S1 2.349(5) . .
W1 W2 2.744(1) . .
W1 W2 2.744(1) . 2_555
W2 O13 2.130(10) . .
W2 O7 2.141(9) . .
W2 O10 2.147(10) . .
W2 S3 2.305(4) . .
W2 S2 2.321(4) . .
W2 S1 2.351(4) . .
W2 W2 2.754(2) . 2_555
O1 C2 1.256(25) . .
C2 H2 0.949(23) . .
C2 O3 1.249(25) . .
O4 C5 1.248(17) . .
C5 H5 0.950(16) . .
C5 O6 1.212(18) . .
O7 C8 1.242(17) . .
C8 H8 0.950(15) . .
C8 O9 1.228(16) . .
O10 C11 1.289(15) . .
C11 H11 0.950(14) . .
C11 O12 1.210(16) . .
O13 C14 1.252(17) . .
C14 H14 0.950(15) . .
C14 O15 1.245(17) . .
O16 C17 1.227(29) . .
C17 H17 0.949(25) . .
C17 O18 1.279(31) . .
K5 K5 0.870(19) . 3_555
C18 O21 1.122(37) . .
C18 O21 1.122(37) . 2_555

loop_
_geom_torsion_atom_site_label_1
_geom_torsion_atom_site_label_2
_geom_torsion_atom_site_label_3
_geom_torsion_atom_site_label_4
_geom_torsion
_geom_torsion_site_symmetry_1
_geom_torsion_site_symmetry_2
_geom_torsion_site_symmetry_3
_geom_torsion_site_symmetry_4
W1 O1 C2 O3 180(6) . . . .
W1 O4 C5 O6 171(1) . . . .
W2 O7 C8 O9 179(1) . . . .
W2 O10 C11 O12 171(1) . . . .
W2 O13 C14 O15 178(1) . . . .
